data_1530388
loop_
_publ_author_name
'Wang, Chen'
'Zhang, Haojie'
'Lang, Bo'
'Ren, Anni'
'Lu, Ping'
'Wang, Yanguang'

_publ_section_title
;
 Rh-Catalyzed Reactions of 3-Diazoindolin-2-imines: Synthesis of
 Pyridoindoles and Tetrahydrofuropyrroloindoles.
;
_journal_issue 18
_journal_name_full 'Organic letters'
_journal_page_first 4412
_journal_page_last 4415
_journal_paper_doi 10.1021/acs.orglett.5b01943
_journal_volume 17
_journal_year 2015
_chemical_formula_moiety 'C22 H22 N2 O3 S'
_chemical_formula_sum 'C22 H22 N2 O3 S'
_chemical_formula_weight 394.48
_chemical_name_systematic
;
 ? 
;
_space_group_crystal_system monoclinic
_space_group_IT_number 14
_space_group_name_Hall '-P 2yn'
_space_group_name_H-M_alt 'P 1 21/n 1'
_symmetry_space_group_name_Hall '-P 2yn'
_symmetry_space_group_name_H-M 'P 1 21/n 1'
_atom_sites_solution_hydrogens geom
_atom_sites_solution_primary direct
_atom_sites_solution_secondary difmap
_audit_creation_date 2015-05-20
_audit_creation_method
;
Olex2 1.2
(compiled 2014.03.20 svn.r2914 for OlexSys, GUI svn.r4816)
;
_cell_angle_alpha 90.00
_cell_angle_beta 109.954(9)
_cell_angle_gamma 90.00
_cell_formula_units_Z 4
_cell_length_a 13.4257(11)
_cell_length_b 10.9838(7)
_cell_length_c 14.5635(11)
_cell_measurement_reflns_used 2008
_cell_measurement_temperature 293(2)
_cell_measurement_theta_max 29.5801
_cell_measurement_theta_min 2.9701
_cell_volume 2018.7(3)
_computing_cell_refinement
;
CrysAlisPro, Agilent Technologies,
Version 1.171.35.11 (release 16-05-2011 CrysAlis171 .NET)
(compiled May 16 2011,17:55:39)
;
_computing_data_collection
;
CrysAlisPro, Agilent Technologies,
Version 1.171.35.11 (release 16-05-2011 CrysAlis171 .NET)
(compiled May 16 2011,17:55:39)
;
_computing_data_reduction
;
CrysAlisPro, Agilent Technologies,
Version 1.171.35.11 (release 16-05-2011 CrysAlis171 .NET)
(compiled May 16 2011,17:55:39)
;
_computing_molecular_graphics 'Olex2 (Dolomanov et al., 2009)'
_computing_publication_material 'Olex2 (Dolomanov et al., 2009)'
_computing_structure_refinement 'ShelXL (Sheldrick, 2008)'
_computing_structure_solution 'ShelXS (Sheldrick, 2008)'
_diffrn_ambient_temperature 293.15
_diffrn_detector_area_resol_mean 10.3592
_diffrn_measured_fraction_theta_full 0.996
_diffrn_measured_fraction_theta_max 0.996
_diffrn_measurement_device_type 'Xcalibur, Atlas, Gemini ultra'
_diffrn_measurement_method '\w scans'
_diffrn_orient_matrix_UB_11 0.0248910000
_diffrn_orient_matrix_UB_12 0.0465411000
_diffrn_orient_matrix_UB_13 -0.0181429000
_diffrn_orient_matrix_UB_21 0.0216577000
_diffrn_orient_matrix_UB_22 0.0248143000
_diffrn_orient_matrix_UB_23 0.0476924000
_diffrn_orient_matrix_UB_31 0.0454974000
_diffrn_orient_matrix_UB_32 -0.0372403000
_diffrn_orient_matrix_UB_33 0.0090621000
_diffrn_radiation_monochromator graphite
_diffrn_radiation_type MoK\a
_diffrn_radiation_wavelength 0.71073
_diffrn_reflns_av_R_equivalents 0.0296
_diffrn_reflns_av_unetI/netI 0.0384
_diffrn_reflns_limit_h_max 16
_diffrn_reflns_limit_h_min -15
_diffrn_reflns_limit_k_max 12
_diffrn_reflns_limit_k_min -13
_diffrn_reflns_limit_l_max 17
_diffrn_reflns_limit_l_min -17
_diffrn_reflns_number 8311
_diffrn_reflns_theta_full 25.35
_diffrn_reflns_theta_max 25.35
_diffrn_reflns_theta_min 2.98
_diffrn_source 'Enhance (Mo) X-ray Source'
_exptl_absorpt_coefficient_mu 0.185
_exptl_absorpt_correction_T_max 1.00000
_exptl_absorpt_correction_T_min 0.84822
_exptl_absorpt_correction_type multi-scan
_exptl_absorpt_process_details
;
CrysAlisPro, Agilent Technologies,
Version 1.171.35.11 (release 16-05-2011 CrysAlis171 .NET)
(compiled May 16 2011,17:55:39)
Empirical absorption correction using spherical harmonics,
 implemented in SCALE3 ABSPACK scaling algorithm.
;
_exptl_crystal_colour yellow
_exptl_crystal_colour_primary yellow
_exptl_crystal_density_diffrn 1.298
_exptl_crystal_density_method 'not measured'
_exptl_crystal_description block
_exptl_crystal_F_000 832
_exptl_crystal_size_max 0.39
_exptl_crystal_size_mid 0.33
_exptl_crystal_size_min 0.2
_refine_diff_density_max 0.503
_refine_diff_density_min -0.237
_refine_diff_density_rms 0.044
_refine_ls_extinction_method none
_refine_ls_goodness_of_fit_ref 1.037
_refine_ls_hydrogen_treatment constr
_refine_ls_matrix_type full
_refine_ls_number_parameters 254
_refine_ls_number_reflns 3681
_refine_ls_number_restraints 0
_refine_ls_restrained_S_all 1.037
_refine_ls_R_factor_all 0.0772
_refine_ls_R_factor_gt 0.0506
_refine_ls_shift/su_max 0.003
_refine_ls_shift/su_mean 0.000
_refine_ls_structure_factor_coef Fsqd
_refine_ls_weighting_details 'calc w=1/[\s^2^(Fo^2^)+(0.0764P)^2^+0.5292P] where P=(Fo^2^+2Fc^2^)/3'
_refine_ls_weighting_scheme calc
_refine_ls_wR_factor_gt 0.1324
_refine_ls_wR_factor_ref 0.1543
_reflns_number_gt 2598
_reflns_number_total 3681
_reflns_threshold_expression >2sigma(I)
_cod_data_source_file ol5b01943_si_003.cif
_cod_data_source_block 150520_cc_1538
_cod_depositor_comments 'Adding full bibliography for 1530388--1530389.cif.'
_cod_database_code 1530388
_chemical_oxdiff_formula 'c10 h10 n2 o8 S1'
_reflns_odcompleteness_completeness 99.56
_reflns_odcompleteness_iscentric 1
_reflns_odcompleteness_theta 26.32
_olex2_refinement_description
;
1. Fixed Uiso
 At 1.2 times of:
  All C(H) groups, All C(H,H) groups
 At 1.5 times of:
  All C(H,H,H) groups
2.a Ternary CH refined with riding coordinates:
 C9(H9), C10(H10)
2.b Secondary CH2 refined with riding coordinates:
 C11(H11A,H11B), C12(H12A,H12B), C13(H13A,H13B)
2.c Aromatic/amide H refined with riding coordinates:
 C1(H1), C2(H2), C3(H3), C4(H4), C14(H14), C17(H17), C18(H18), C20(H20),
 C21(H21)
2.d X=CH2 refined with riding coordinates:
 C15(H15A,H15B)
2.e Idealised Me refined as rotating group:
 C22(H22A,H22B,H22C)
;

loop_
_space_group_symop_id
_space_group_symop_operation_xyz
1 'x, y, z'
2 '-x+1/2, y+1/2, -z+1/2'
3 '-x, -y, -z'
4 'x-1/2, -y-1/2, z-1/2'

loop_
_atom_site_label
_atom_site_type_symbol
_atom_site_fract_x
_atom_site_fract_y
_atom_site_fract_z
_atom_site_U_iso_or_equiv
_atom_site_adp_type
_atom_site_occupancy
_atom_site_calc_flag
_atom_site_refinement_flags_posn
S1 S 0.18686(5) 0.60155(6) 0.18718(5) 0.0536(2) Uani 1 d .
O1 O 0.14634(16) 0.49114(17) 0.13751(16) 0.0735(6) Uani 1 d .
O2 O 0.22116(17) 0.60461(19) 0.29122(13) 0.0734(6) Uani 1 d .
O3 O 0.45724(15) 0.70363(18) 0.27676(13) 0.0675(6) Uani 1 d .
N1 N 0.29365(15) 0.63805(18) 0.15955(14) 0.0477(5) Uani 1 d .
N2 N 0.26103(16) 0.58520(19) -0.02012(15) 0.0531(6) Uani 1 d .
C1 C 0.2843(2) 0.6136(3) -0.1828(2) 0.0752(9) Uani 1 d .
H1 H 0.2560 0.5388 -0.2087 0.090 Uiso 1 calc R
C2 C 0.3224(3) 0.6956(5) -0.2353(2) 0.0923(13) Uani 1 d .
H2 H 0.3190 0.6745 -0.2981 0.111 Uiso 1 calc R
C3 C 0.3649(3) 0.8069(4) -0.1986(3) 0.0887(11) Uani 1 d .
H3 H 0.3895 0.8587 -0.2366 0.106 Uiso 1 calc R
C4 C 0.3712(3) 0.8422(3) -0.1057(2) 0.0743(9) Uani 1 d .
H4 H 0.3991 0.9177 -0.0811 0.089 Uiso 1 calc R
C5 C 0.3349(2) 0.7625(3) -0.04916(18) 0.0549(7) Uani 1 d .
C6 C 0.29074(19) 0.6494(3) -0.08898(18) 0.0549(7) Uani 1 d .
C7 C 0.28877(18) 0.6578(2) 0.06156(16) 0.0459(6) Uani 1 d .
C8 C 0.33219(19) 0.7640(2) 0.04793(17) 0.0496(6) Uani 1 d .
C9 C 0.3762(2) 0.8336(2) 0.14117(18) 0.0583(7) Uani 1 d .
H9 H 0.3404 0.9118 0.1392 0.070 Uiso 1 calc R
C10 C 0.3579(2) 0.7438(2) 0.21628(18) 0.0538(7) Uani 1 d .
H10 H 0.3203 0.7843 0.2547 0.065 Uiso 1 calc R
C11 C 0.5331(2) 0.7272(3) 0.2304(2) 0.0792(10) Uani 1 d .
H11A H 0.5331 0.6626 0.1850 0.095 Uiso 1 calc R
H11B H 0.6037 0.7348 0.2782 0.095 Uiso 1 calc R
C12 C 0.4971(3) 0.8459(3) 0.1773(2) 0.0831(10) Uani 1 d .
H12A H 0.5232 0.8549 0.1232 0.100 Uiso 1 calc R
H12B H 0.5206 0.9148 0.2211 0.100 Uiso 1 calc R
C13 C 0.2303(2) 0.4576(3) -0.0298(2) 0.0722(9) Uani 1 d .
H13A H 0.1914 0.4405 -0.0981 0.087 Uiso 1 calc R
H13B H 0.1829 0.4431 0.0065 0.087 Uiso 1 calc R
C14 C 0.3201(4) 0.3735(4) 0.0050(3) 0.0983(12) Uani 1 d .
H14 H 0.3030 0.2912 -0.0029 0.118 Uiso 1 calc R
C15 C 0.4110(5) 0.3958(5) 0.0416(4) 0.142(2) Uani 1 d .
H15A H 0.4335 0.4763 0.0517 0.170 Uiso 1 calc R
H15B H 0.4602 0.3329 0.0605 0.170 Uiso 1 calc R
C16 C 0.09253(18) 0.7162(2) 0.14067(16) 0.0451(6) Uani 1 d .
C17 C 0.0899(2) 0.8150(3) 0.19844(18) 0.0572(7) Uani 1 d .
H17 H 0.1386 0.8208 0.2615 0.069 Uiso 1 calc R
C18 C 0.0151(2) 0.9049(3) 0.1627(2) 0.0607(7) Uani 1 d .
H18 H 0.0141 0.9714 0.2019 0.073 Uiso 1 calc R
C19 C -0.05878(19) 0.8977(2) 0.06886(18) 0.0523(6) Uani 1 d .
C20 C -0.0529(2) 0.7996(3) 0.01198(18) 0.0604(7) Uani 1 d .
H20 H -0.1005 0.7947 -0.0516 0.072 Uiso 1 calc R
C21 C 0.0207(2) 0.7088(2) 0.04595(18) 0.0547(7) Uani 1 d .
H21 H 0.0226 0.6432 0.0061 0.066 Uiso 1 calc R
C22 C -0.1418(2) 0.9946(3) 0.0324(2) 0.0770(9) Uani 1 d .
H22A H -0.2041 0.9714 0.0462 0.115 Uiso 1 calc GR
H22B H -0.1591 1.0042 -0.0368 0.115 Uiso 1 calc GR
H22C H -0.1152 1.0702 0.0645 0.115 Uiso 1 calc GR

loop_
_atom_site_aniso_label
_atom_site_aniso_U_11
_atom_site_aniso_U_22
_atom_site_aniso_U_33
_atom_site_aniso_U_23
_atom_site_aniso_U_13
_atom_site_aniso_U_12
S1 0.0580(4) 0.0484(4) 0.0529(4) 0.0100(3) 0.0170(3) -0.0025(3)
O1 0.0796(13) 0.0458(11) 0.0941(15) 0.0043(10) 0.0285(11) -0.0121(10)
O2 0.0861(14) 0.0832(14) 0.0488(10) 0.0239(10) 0.0204(10) 0.0074(11)
O3 0.0535(11) 0.0771(13) 0.0566(11) 0.0121(10) -0.0011(9) -0.0094(10)
N1 0.0457(11) 0.0477(11) 0.0444(11) -0.0003(9) 0.0087(9) 0.0003(9)
N2 0.0443(11) 0.0562(13) 0.0520(12) -0.0130(10) 0.0075(9) 0.0024(10)
C1 0.0596(17) 0.104(3) 0.0547(17) -0.0116(17) 0.0101(14) 0.0242(17)
C2 0.087(2) 0.141(4) 0.0514(17) 0.012(2) 0.0273(17) 0.047(3)
C3 0.094(2) 0.110(3) 0.069(2) 0.038(2) 0.0367(19) 0.042(2)
C4 0.081(2) 0.073(2) 0.0719(19) 0.0280(17) 0.0309(16) 0.0267(17)
C5 0.0506(14) 0.0607(17) 0.0500(14) 0.0113(13) 0.0126(11) 0.0225(13)
C6 0.0424(13) 0.0715(18) 0.0455(13) -0.0006(13) 0.0080(11) 0.0201(13)
C7 0.0415(12) 0.0478(14) 0.0438(13) -0.0018(11) 0.0085(10) 0.0076(11)
C8 0.0505(14) 0.0449(14) 0.0472(13) 0.0026(11) 0.0085(11) 0.0090(11)
C9 0.0690(17) 0.0409(14) 0.0572(15) 0.0002(12) 0.0116(13) 0.0020(12)
C10 0.0538(14) 0.0538(15) 0.0468(13) -0.0061(12) 0.0081(12) -0.0008(12)
C11 0.0504(16) 0.086(2) 0.087(2) 0.0122(18) 0.0037(15) -0.0133(16)
C12 0.084(2) 0.071(2) 0.081(2) 0.0038(17) 0.0106(17) -0.0332(18)
C13 0.0695(18) 0.0674(19) 0.0751(19) -0.0282(16) 0.0188(15) -0.0171(15)
C14 0.108(3) 0.066(2) 0.120(3) -0.010(2) 0.038(3) 0.009(2)
C15 0.138(5) 0.131(4) 0.162(5) 0.034(4) 0.059(4) 0.063(4)
C16 0.0437(12) 0.0487(14) 0.0424(12) 0.0007(11) 0.0140(10) -0.0091(11)
C17 0.0509(14) 0.0710(18) 0.0423(13) -0.0090(13) 0.0064(11) 0.0009(13)
C18 0.0581(16) 0.0610(17) 0.0609(16) -0.0142(13) 0.0176(13) -0.0013(14)
C19 0.0449(13) 0.0603(16) 0.0538(14) 0.0048(13) 0.0197(11) -0.0013(12)
C20 0.0499(15) 0.082(2) 0.0418(13) 0.0027(14) 0.0066(11) -0.0009(14)
C21 0.0520(14) 0.0605(16) 0.0474(13) -0.0104(12) 0.0115(11) -0.0047(13)
C22 0.0640(18) 0.087(2) 0.078(2) 0.0184(17) 0.0220(15) 0.0168(17)

loop_
_atom_type_symbol
_atom_type_description
_atom_type_scat_dispersion_real
_atom_type_scat_dispersion_imag
_atom_type_scat_source
C C 0.0033 0.0016 'International Tables Vol C Tables 4.2.6.8 and 6.1.1.4'
H H 0.0000 0.0000 'International Tables Vol C Tables 4.2.6.8 and 6.1.1.4'
N N 0.0061 0.0033 'International Tables Vol C Tables 4.2.6.8 and 6.1.1.4'
O O 0.0106 0.0060 'International Tables Vol C Tables 4.2.6.8 and 6.1.1.4'
S S 0.1246 0.1234 'International Tables Vol C Tables 4.2.6.8 and 6.1.1.4'

loop_
_geom_angle_atom_site_label_1
_geom_angle_atom_site_label_2
_geom_angle_atom_site_label_3
_geom_angle
O1 S1 O2 119.31(12)
O1 S1 N1 107.10(12)
O1 S1 C16 108.44(12)
O2 S1 N1 104.99(11)
O2 S1 C16 108.84(12)
N1 S1 C16 107.60(11)
C10 O3 C11 109.1(2)
C7 N1 S1 122.03(15)
C7 N1 C10 104.67(19)
C10 N1 S1 115.50(16)
C6 N2 C13 124.1(2)
C7 N2 C6 105.7(2)
C7 N2 C13 128.9(2)
C2 C1 H1 121.8
C2 C1 C6 116.5(3)
C6 C1 H1 121.8
C1 C2 H2 118.5
C3 C2 C1 123.0(3)
C3 C2 H2 118.5
C2 C3 H3 119.8
C2 C3 C4 120.5(4)
C4 C3 H3 119.8
C3 C4 H4 120.5
C3 C4 C5 118.9(3)
C5 C4 H4 120.5
C4 C5 C6 119.4(3)
C4 C5 C8 135.1(3)
C6 C5 C8 105.5(2)
N2 C6 C1 128.7(3)
N2 C6 C5 109.5(2)
C1 C6 C5 121.8(3)
N2 C7 N1 133.4(2)
C8 C7 N1 113.9(2)
C8 C7 N2 112.2(2)
C5 C8 C9 140.5(3)
C7 C8 C5 107.1(2)
C7 C8 C9 111.5(2)
C8 C9 H9 112.6
C8 C9 C10 101.9(2)
C8 C9 C12 113.7(3)
C10 C9 H9 112.6
C12 C9 H9 112.6
C12 C9 C10 102.6(2)
O3 C10 N1 110.2(2)
O3 C10 C9 107.4(2)
O3 C10 H10 110.5
N1 C10 C9 107.49(19)
N1 C10 H10 110.5
C9 C10 H10 110.5
O3 C11 H11A 110.9
O3 C11 H11B 110.9
O3 C11 C12 104.2(3)
H11A C11 H11B 108.9
C12 C11 H11A 110.9
C12 C11 H11B 110.9
C9 C12 H12A 111.3
C9 C12 H12B 111.3
C11 C12 C9 102.5(2)
C11 C12 H12A 111.3
C11 C12 H12B 111.3
H12A C12 H12B 109.2
N2 C13 H13A 108.8
N2 C13 H13B 108.8
N2 C13 C14 113.7(3)
H13A C13 H13B 107.7
C14 C13 H13A 108.8
C14 C13 H13B 108.8
C13 C14 H14 115.6
C15 C14 C13 128.9(5)
C15 C14 H14 115.6
C14 C15 H15A 120.0
C14 C15 H15B 120.0
H15A C15 H15B 120.0
C17 C16 S1 119.69(18)
C17 C16 C21 119.8(2)
C21 C16 S1 120.5(2)
C16 C17 H17 120.0
C18 C17 C16 120.0(2)
C18 C17 H17 120.0
C17 C18 H18 119.5
C17 C18 C19 121.0(3)
C19 C18 H18 119.5
C18 C19 C22 120.2(3)
C20 C19 C18 117.8(2)
C20 C19 C22 122.0(2)
C19 C20 H20 118.9
C21 C20 C19 122.3(2)
C21 C20 H20 118.9
C16 C21 H21 120.5
C20 C21 C16 119.1(2)
C20 C21 H21 120.5
C19 C22 H22A 109.5
C19 C22 H22B 109.5
C19 C22 H22C 109.5
H22A C22 H22B 109.5
H22A C22 H22C 109.5
H22B C22 H22C 109.5

loop_
_geom_bond_atom_site_label_1
_geom_bond_atom_site_label_2
_geom_bond_distance
S1 O1 1.422(2)
S1 O2 1.4258(19)
S1 N1 1.665(2)
S1 C16 1.750(2)
O3 C10 1.395(3)
O3 C11 1.424(4)
N1 C7 1.423(3)
N1 C10 1.513(3)
N2 C6 1.391(4)
N2 C7 1.373(3)
N2 C13 1.454(4)
C1 H1 0.9300
C1 C2 1.387(5)
C1 C6 1.396(4)
C2 H2 0.9300
C2 C3 1.377(5)
C3 H3 0.9300
C3 C4 1.383(5)
C4 H4 0.9300
C4 C5 1.398(4)
C5 C6 1.413(4)
C5 C8 1.427(4)
C7 C8 1.349(4)
C8 C9 1.493(3)
C9 H9 0.9800
C9 C10 1.553(4)
C9 C12 1.533(4)
C10 H10 0.9800
C11 H11A 0.9700
C11 H11B 0.9700
C11 C12 1.509(4)
C12 H12A 0.9700
C12 H12B 0.9700
C13 H13A 0.9700
C13 H13B 0.9700
C13 C14 1.466(5)
C14 H14 0.9300
C14 C15 1.179(6)
C15 H15A 0.9300
C15 H15B 0.9300
C16 C17 1.381(4)
C16 C21 1.390(3)
C17 H17 0.9300
C17 C18 1.377(4)
C18 H18 0.9300
C18 C19 1.390(4)
C19 C20 1.378(4)
C19 C22 1.500(4)
C20 H20 0.9300
C20 C21 1.372(4)
C21 H21 0.9300
C22 H22A 0.9600
C22 H22B 0.9600
C22 H22C 0.9600

loop_
_geom_torsion_atom_site_label_1
_geom_torsion_atom_site_label_2
_geom_torsion_atom_site_label_3
_geom_torsion_atom_site_label_4
_geom_torsion
S1 N1 C7 N2 -61.3(3)
S1 N1 C7 C8 128.3(2)
S1 N1 C10 O3 113.6(2)
S1 N1 C10 C9 -129.68(19)
S1 C16 C17 C18 -179.3(2)
S1 C16 C21 C20 179.4(2)
O1 S1 N1 C7 59.2(2)
O1 S1 N1 C10 -171.81(16)
O1 S1 C16 C17 153.7(2)
O1 S1 C16 C21 -26.7(3)
O2 S1 N1 C7 -173.05(18)
O2 S1 N1 C10 -44.03(18)
O2 S1 C16 C17 22.5(2)
O2 S1 C16 C21 -157.9(2)
O3 C11 C12 C9 -37.5(3)
N1 S1 C16 C17 -90.8(2)
N1 S1 C16 C21 88.9(2)
N1 C7 C8 C5 171.88(19)
N1 C7 C8 C9 0.8(3)
N2 C7 C8 C5 -0.6(3)
N2 C7 C8 C9 -171.7(2)
N2 C13 C14 C15 2.6(7)
C1 C2 C3 C4 -0.2(5)
C2 C1 C6 N2 -178.5(3)
C2 C1 C6 C5 -0.8(4)
C2 C3 C4 C5 0.8(5)
C3 C4 C5 C6 -1.4(4)
C3 C4 C5 C8 177.0(3)
C4 C5 C6 N2 179.5(2)
C4 C5 C6 C1 1.4(4)
C4 C5 C8 C7 -178.6(3)
C4 C5 C8 C9 -11.7(5)
C5 C8 C9 C10 -162.7(3)
C5 C8 C9 C12 -53.1(4)
C6 N2 C7 N1 -169.5(2)
C6 N2 C7 C8 1.1(3)
C6 N2 C13 C14 85.5(3)
C6 C1 C2 C3 0.2(5)
C6 C5 C8 C7 -0.1(3)
C6 C5 C8 C9 166.8(3)
C7 N1 C10 O3 -109.3(2)
C7 N1 C10 C9 7.4(2)
C7 N2 C6 C1 176.9(2)
C7 N2 C6 C5 -1.1(3)
C7 N2 C13 C14 -79.2(4)
C7 C8 C9 C10 3.9(3)
C7 C8 C9 C12 113.5(3)
C8 C5 C6 N2 0.7(3)
C8 C5 C6 C1 -177.4(2)
C8 C9 C10 O3 111.8(2)
C8 C9 C10 N1 -6.8(3)
C8 C9 C12 C11 -83.2(3)
C10 O3 C11 C12 35.5(3)
C10 N1 C7 N2 165.2(2)
C10 N1 C7 C8 -5.3(3)
C10 C9 C12 C11 26.0(3)
C11 O3 C10 N1 98.7(3)
C11 O3 C10 C9 -18.1(3)
C12 C9 C10 O3 -6.1(3)
C12 C9 C10 N1 -124.7(2)
C13 N2 C6 C1 9.2(4)
C13 N2 C6 C5 -168.8(2)
C13 N2 C7 N1 -2.6(4)
C13 N2 C7 C8 167.9(2)
C16 S1 N1 C7 -57.2(2)
C16 S1 N1 C10 71.79(17)
C16 C17 C18 C19 0.4(4)
C17 C16 C21 C20 -1.0(4)
C17 C18 C19 C20 -1.7(4)
C17 C18 C19 C22 178.0(3)
C18 C19 C20 C21 1.8(4)
C19 C20 C21 C16 -0.5(4)
C21 C16 C17 C18 1.0(4)
C22 C19 C20 C21 -178.0(3)
